data_4343463
loop_
_publ_author_name
'W\"achtler, Erik'
'Priv\'er, Steven H'
'Wagler, J\"org'
'Heine, Thomas'
'Zhechkov, Lyuben'
'Bennett, Martin A.'
'Bhargava, Suresh K.'

_publ_contact_author
;
 W\"achtler, Erik 
 Institut f\"ur Anorganische Chemie  
 Technische Universit\"at Bergakademie Freiberg
 Leipziger Str. 29 
 09596 Freiberg 
 Bundesrepublik Deutschland
;
_publ_section_title
;
 Metallophilic Contacts in 2-C6F4PPh2 Bridged Heterobinuclear Complexes: A
 Crystallographic and Computational Study.
;
_journal_issue 14
_journal_name_full 'Inorganic chemistry'
_journal_page_first 6947
_journal_page_last 6957
_journal_paper_doi 10.1021/acs.inorgchem.5b00939
_journal_volume 54
_journal_year 2015
_chemical_formula_moiety 'C42 H38 F8 P4 Pd'
_chemical_formula_sum 'C42 H38 F8 P4 Pd'
_chemical_formula_weight 925.00
_chemical_name_systematic
; 
 ? 
;
_space_group_IT_number 14
_symmetry_cell_setting monoclinic
_symmetry_space_group_name_Hall '-P 2yn'
_symmetry_space_group_name_H-M 'P 1 21/n 1'
_atom_sites_solution_hydrogens geom
_atom_sites_solution_primary direct
_atom_sites_solution_secondary difmap
_audit_creation_method SHELXL-97
_cell_angle_alpha 90.00
_cell_angle_beta 94.591(2)
_cell_angle_gamma 90.00
_cell_formula_units_Z 4
_cell_length_a 8.3661(8)
_cell_length_b 16.8911(17)
_cell_length_c 27.685(3)
_cell_measurement_reflns_used 8515
_cell_measurement_temperature 150(2)
_cell_measurement_theta_max 25.02
_cell_measurement_theta_min 2.41
_cell_volume 3899.7(7)
_computing_cell_refinement 'Bruker SAINT'
_computing_data_collection 'Bruker APEX2'
_computing_data_reduction 'Bruker SAINT'
_computing_molecular_graphics 'Bruker SHELXTL'
_computing_publication_material 'Bruker SHELXTL'
_computing_structure_refinement 'SHELXL-97 (Sheldrick, 2008)'
_computing_structure_solution 'SHELXS-97 (Sheldrick, 2008)'
_diffrn_ambient_temperature 150(2)
_diffrn_measured_fraction_theta_full 0.990
_diffrn_measured_fraction_theta_max 0.990
_diffrn_measurement_device_type 'Bruker APEX-II CCD'
_diffrn_measurement_method 'phi and omega scans'
_diffrn_radiation_monochromator graphite
_diffrn_radiation_source 'fine-focus sealed tube'
_diffrn_radiation_type MoK\a
_diffrn_radiation_wavelength 0.71073
_diffrn_reflns_av_R_equivalents 0.0466
_diffrn_reflns_av_sigmaI/netI 0.0434
_diffrn_reflns_limit_h_max 7
_diffrn_reflns_limit_h_min -9
_diffrn_reflns_limit_k_max 20
_diffrn_reflns_limit_k_min -20
_diffrn_reflns_limit_l_max 32
_diffrn_reflns_limit_l_min -21
_diffrn_reflns_number 26205
_diffrn_reflns_theta_full 25.00
_diffrn_reflns_theta_max 25.00
_diffrn_reflns_theta_min 1.48
_exptl_absorpt_coefficient_mu 0.710
_exptl_absorpt_correction_T_max 0.7452
_exptl_absorpt_correction_T_min 0.5831
_exptl_absorpt_correction_type multi-scan
_exptl_absorpt_process_details SADABS
_exptl_crystal_colour colourless
_exptl_crystal_density_diffrn 1.576
_exptl_crystal_density_method 'not measured'
_exptl_crystal_description needle
_exptl_crystal_F_000 1872
_exptl_crystal_size_max 0.30
_exptl_crystal_size_mid 0.08
_exptl_crystal_size_min 0.07
_refine_diff_density_max 2.027
_refine_diff_density_min -2.504
_refine_diff_density_rms 0.122
_refine_ls_extinction_method none
_refine_ls_goodness_of_fit_ref 1.092
_refine_ls_hydrogen_treatment constr
_refine_ls_matrix_type full
_refine_ls_number_parameters 502
_refine_ls_number_reflns 6782
_refine_ls_number_restraints 0
_refine_ls_restrained_S_all 1.092
_refine_ls_R_factor_all 0.0752
_refine_ls_R_factor_gt 0.0616
_refine_ls_shift/su_max 0.001
_refine_ls_shift/su_mean 0.000
_refine_ls_structure_factor_coef Fsqd
_refine_ls_weighting_details 'calc w=1/[\s^2^(Fo^2^)+(0.0231P)^2^+33.3198P] where P=(Fo^2^+2Fc^2^)/3'
_refine_ls_weighting_scheme calc
_refine_ls_wR_factor_gt 0.1299
_refine_ls_wR_factor_ref 0.1343
_reflns_number_gt 5517
_reflns_number_total 6782
_reflns_threshold_expression >2sigma(I)
_cod_data_source_file ic5b00939_si_002.cif
_cod_data_source_block anti-13
_cod_depositor_comments
;
The following automatic conversions were performed:

'_symmetry_cell_setting' value 'Monoclinic' changed to 'monoclinic'
according to
/usr/data/users/saulius/crontab/automatic-downloads/rss-feeds/ACS/lib/dictionaries/cif_core.dic
dictionary named 'cif_core.dic' version 2.4.2 from 2011-04-26.

'_exptl_absorpt_correction_type' value 'MULTI-SCAN' changed to
'multi-scan' according to
/usr/data/users/saulius/crontab/automatic-downloads/rss-feeds/ACS/lib/dictionaries/cif_core.dic
dictionary named 'cif_core.dic' version 2.4.2 from 2011-04-26.

Automatic conversion script
Id: cif_fix_values 3271 2015-04-21 07:52:19Z andrius 

 Adding full bibliography for 4343462--4343474.cif.
;
_cod_original_sg_symbol_Hall '-P 2yn   '
_cod_original_sg_symbol_H-M 'P2(1)/n  '
_cod_database_code 4343463

loop_
_symmetry_equiv_pos_as_xyz
'x, y, z'
'-x+1/2, y+1/2, -z+1/2'
'-x, -y, -z'
'x-1/2, -y-1/2, z-1/2'

loop_
_atom_site_label
_atom_site_type_symbol
_atom_site_fract_x
_atom_site_fract_y
_atom_site_fract_z
_atom_site_U_iso_or_equiv
_atom_site_adp_type
_atom_site_occupancy
_atom_site_symmetry_multiplicity
_atom_site_calc_flag
_atom_site_refinement_flags
Pd1 Pd 0.49813(5) 0.06060(3) 0.248158(16) 0.01500(13) Uani 1 1 d .
P1 P 0.27738(18) 0.07934(10) 0.14040(5) 0.0201(3) Uani 1 1 d .
P2 P 0.71599(18) 0.03651(10) 0.35635(5) 0.0197(3) Uani 1 1 d .
P3 P 0.30387(18) -0.02406(10) 0.27223(5) 0.0192(3) Uani 1 1 d .
P4 P 0.69519(18) 0.14371(10) 0.22373(5) 0.0205(3) Uani 1 1 d .
F1 F 0.3842(4) -0.0414(2) 0.05967(12) 0.0292(9) Uani 1 1 d .
F2 F 0.5999(4) -0.1561(2) 0.07148(13) 0.0293(8) Uani 1 1 d .
F3 F 0.7707(4) -0.1766(2) 0.15816(14) 0.0341(9) Uani 1 1 d .
F4 F 0.7226(4) -0.0812(2) 0.23326(12) 0.0320(9) Uani 1 1 d .
F5 F 0.6191(4) 0.1547(2) 0.43778(12) 0.0267(8) Uani 1 1 d .
F6 F 0.4060(4) 0.2717(2) 0.42819(13) 0.0303(9) Uani 1 1 d .
F7 F 0.2364(4) 0.2989(2) 0.34185(13) 0.0312(9) Uani 1 1 d .
F8 F 0.2820(4) 0.2067(2) 0.26509(12) 0.0288(9) Uani 1 1 d .
C1 C 0.5166(6) -0.0098(3) 0.1881(2) 0.0171(12) Uani 1 1 d .
C2 C 0.4292(6) 0.0003(3) 0.1424(2) 0.0181(12) Uani 1 1 d .
C3 C 0.4597(7) -0.0501(4) 0.1043(2) 0.0213(13) Uani 1 1 d .
C4 C 0.5728(7) -0.1093(4) 0.1092(2) 0.0208(13) Uani 1 1 d .
C5 C 0.6591(7) -0.1197(4) 0.1534(2) 0.0226(13) Uani 1 1 d .
C6 C 0.6297(7) -0.0701(4) 0.1911(2) 0.0215(13) Uani 1 1 d .
C7 C 0.1123(7) 0.0450(4) 0.0974(2) 0.0219(14) Uani 1 1 d .
C8 C 0.0599(7) -0.0332(4) 0.0968(2) 0.0235(13) Uani 1 1 d .
H8 H 0.1181 -0.0717 0.1161 0.028 Uiso 1 1 calc R
C9 C -0.0758(7) -0.0555(4) 0.0684(2) 0.0289(15) Uani 1 1 d .
H9 H -0.1094 -0.1092 0.0678 0.035 Uiso 1 1 calc R
C10 C -0.1634(7) 0.0006(4) 0.0407(2) 0.0298(15) Uani 1 1 d .
H10 H -0.2583 -0.0146 0.0218 0.036 Uiso 1 1 calc R
C11 C -0.1128(7) 0.0777(5) 0.0406(2) 0.0339(17) Uani 1 1 d .
H11 H -0.1720 0.1158 0.0214 0.041 Uiso 1 1 calc R
C12 C 0.0245(7) 0.1003(4) 0.0686(2) 0.0247(14) Uani 1 1 d .
H12 H 0.0593 0.1538 0.0681 0.030 Uiso 1 1 calc R
C13 C 0.3601(7) 0.1589(4) 0.1048(2) 0.0228(13) Uani 1 1 d .
C14 C 0.3219(8) 0.2353(4) 0.1182(2) 0.0270(14) Uani 1 1 d .
H14 H 0.2638 0.2435 0.1459 0.032 Uiso 1 1 calc R
C15 C 0.3675(8) 0.3003(5) 0.0915(3) 0.0391(17) Uani 1 1 d .
H15 H 0.3404 0.3522 0.1011 0.047 Uiso 1 1 calc R
C16 C 0.4512(8) 0.2895(4) 0.0516(3) 0.0335(16) Uani 1 1 d .
H16 H 0.4802 0.3338 0.0330 0.040 Uiso 1 1 calc R
C17 C 0.4933(8) 0.2135(4) 0.0384(2) 0.0351(17) Uani 1 1 d .
H17 H 0.5543 0.2060 0.0113 0.042 Uiso 1 1 calc R
C18 C 0.4472(8) 0.1483(4) 0.0645(2) 0.0297(15) Uani 1 1 d .
H18 H 0.4750 0.0964 0.0549 0.036 Uiso 1 1 calc R
C19 C 0.4817(7) 0.1298(4) 0.3092(2) 0.0188(12) Uani 1 1 d .
C20 C 0.5690(7) 0.1174(4) 0.3544(2) 0.0193(13) Uani 1 1 d .
C21 C 0.5417(7) 0.1654(4) 0.3936(2) 0.0189(13) Uani 1 1 d .
C22 C 0.4325(7) 0.2258(4) 0.3896(2) 0.0221(13) Uani 1 1 d .
C23 C 0.3473(7) 0.2391(4) 0.3458(2) 0.0244(14) Uani 1 1 d .
C24 C 0.3729(7) 0.1917(4) 0.3074(2) 0.0209(13) Uani 1 1 d .
C25 C 0.8820(7) 0.0726(4) 0.3980(2) 0.0195(13) Uani 1 1 d .
C26 C 0.9726(7) 0.0187(4) 0.4273(2) 0.0282(15) Uani 1 1 d .
H26 H 0.9394 -0.0349 0.4288 0.034 Uiso 1 1 calc R
C27 C 1.1107(7) 0.0435(4) 0.4544(2) 0.0296(15) Uani 1 1 d .
H27 H 1.1708 0.0068 0.4745 0.036 Uiso 1 1 calc R
C28 C 1.1615(7) 0.1217(4) 0.4521(2) 0.0294(15) Uani 1 1 d .
H28 H 1.2569 0.1382 0.4702 0.035 Uiso 1 1 calc R
C29 C 1.0728(7) 0.1749(4) 0.4236(2) 0.0278(15) Uani 1 1 d .
H29 H 1.1061 0.2286 0.4223 0.033 Uiso 1 1 calc R
C30 C 0.9347(7) 0.1502(4) 0.3967(2) 0.0249(14) Uani 1 1 d .
H30 H 0.8748 0.1874 0.3769 0.030 Uiso 1 1 calc R
C31 C 0.6324(7) -0.0409(4) 0.3938(2) 0.0217(13) Uani 1 1 d .
C32 C 0.6874(8) -0.1174(4) 0.3867(2) 0.0308(15) Uani 1 1 d .
H32 H 0.7609 -0.1266 0.3629 0.037 Uiso 1 1 calc R
C33 C 0.6372(8) -0.1805(4) 0.4136(2) 0.0302(15) Uani 1 1 d .
H33 H 0.6768 -0.2323 0.4086 0.036 Uiso 1 1 calc R
C34 C 0.5289(8) -0.1675(4) 0.4481(2) 0.0325(16) Uani 1 1 d .
H34 H 0.4934 -0.2104 0.4666 0.039 Uiso 1 1 calc R
C35 C 0.4726(8) -0.0924(4) 0.4554(2) 0.0311(15) Uani 1 1 d .
H35 H 0.3983 -0.0836 0.4791 0.037 Uiso 1 1 calc R
C36 C 0.5231(7) -0.0295(4) 0.4286(2) 0.0239(13) Uani 1 1 d .
H36 H 0.4829 0.0221 0.4340 0.029 Uiso 1 1 calc R
C37 C 0.3752(8) -0.1241(4) 0.2845(3) 0.0329(16) Uani 1 1 d .
H37A H 0.2842 -0.1585 0.2902 0.049 Uiso 1 1 calc R
H37B H 0.4515 -0.1241 0.3132 0.049 Uiso 1 1 calc R
H37C H 0.4283 -0.1439 0.2566 0.049 Uiso 1 1 calc R
C38 C 0.2075(8) 0.0017(4) 0.3264(2) 0.0299(15) Uani 1 1 d .
H38A H 0.1548 0.0533 0.3219 0.045 Uiso 1 1 calc R
H38B H 0.2882 0.0044 0.3540 0.045 Uiso 1 1 calc R
H38C H 0.1275 -0.0386 0.3326 0.045 Uiso 1 1 calc R
C39 C 0.1347(7) -0.0407(4) 0.2286(2) 0.0295(15) Uani 1 1 d .
H39A H 0.1723 -0.0634 0.1990 0.044 Uiso 1 1 calc R
H39B H 0.0805 0.0098 0.2210 0.044 Uiso 1 1 calc R
H39C H 0.0596 -0.0774 0.2423 0.044 Uiso 1 1 calc R
C40 C 0.8732(8) 0.1485(5) 0.2652(2) 0.0408(19) Uani 1 1 d .
H40A H 0.9582 0.1764 0.2497 0.061 Uiso 1 1 calc R
H40B H 0.9091 0.0948 0.2738 0.061 Uiso 1 1 calc R
H40C H 0.8489 0.1770 0.2945 0.061 Uiso 1 1 calc R
C41 C 0.7780(8) 0.1229(5) 0.1669(2) 0.0357(17) Uani 1 1 d .
H41A H 0.6921 0.1238 0.1406 0.054 Uiso 1 1 calc R
H41B H 0.8284 0.0705 0.1683 0.054 Uiso 1 1 calc R
H41C H 0.8585 0.1630 0.1607 0.054 Uiso 1 1 calc R
C42 C 0.6381(9) 0.2466(4) 0.2179(3) 0.0358(17) Uani 1 1 d .
H42A H 0.6096 0.2666 0.2493 0.054 Uiso 1 1 calc R
H42B H 0.5457 0.2517 0.1940 0.054 Uiso 1 1 calc R
H42C H 0.7281 0.2774 0.2071 0.054 Uiso 1 1 calc R

loop_
_atom_site_aniso_label
_atom_site_aniso_U_11
_atom_site_aniso_U_22
_atom_site_aniso_U_33
_atom_site_aniso_U_23
_atom_site_aniso_U_13
_atom_site_aniso_U_12
Pd1 0.0102(2) 0.0202(2) 0.0145(2) 0.00058(17) 0.00046(15) -0.00002(17)
P1 0.0173(8) 0.0262(9) 0.0167(8) 0.0000(6) 0.0002(6) 0.0035(6)
P2 0.0161(8) 0.0258(9) 0.0169(8) -0.0017(6) -0.0004(6) 0.0040(6)
P3 0.0140(7) 0.0267(9) 0.0168(7) 0.0016(6) 0.0003(6) -0.0043(6)
P4 0.0137(7) 0.0302(9) 0.0175(8) 0.0025(6) -0.0002(6) -0.0044(6)
F1 0.0249(19) 0.044(2) 0.0174(18) -0.0054(16) -0.0031(14) 0.0040(16)
F2 0.0261(19) 0.034(2) 0.028(2) -0.0116(16) 0.0025(15) 0.0003(16)
F3 0.028(2) 0.036(2) 0.038(2) -0.0022(18) 0.0001(16) 0.0154(17)
F4 0.023(2) 0.047(3) 0.0236(19) -0.0008(17) -0.0096(15) 0.0040(17)
F5 0.0232(19) 0.040(2) 0.0163(17) -0.0039(15) -0.0004(14) 0.0027(16)
F6 0.029(2) 0.033(2) 0.030(2) -0.0124(16) 0.0074(16) 0.0013(16)
F7 0.030(2) 0.025(2) 0.038(2) 0.0008(16) 0.0019(16) 0.0128(16)
F8 0.0244(19) 0.036(2) 0.0243(19) 0.0010(16) -0.0065(15) 0.0130(16)
C1 0.011(3) 0.019(3) 0.022(3) 0.002(2) 0.002(2) -0.003(2)
C2 0.013(3) 0.021(3) 0.021(3) 0.002(2) 0.000(2) -0.004(2)
C3 0.012(3) 0.039(4) 0.012(3) 0.000(3) -0.004(2) -0.002(3)
C4 0.017(3) 0.027(4) 0.018(3) -0.004(2) 0.005(2) 0.003(3)
C5 0.017(3) 0.021(3) 0.030(3) -0.001(3) 0.001(3) 0.005(2)
C6 0.015(3) 0.027(3) 0.022(3) 0.003(3) -0.002(2) 0.000(3)
C7 0.015(3) 0.036(4) 0.014(3) 0.002(2) 0.001(2) 0.004(3)
C8 0.015(3) 0.032(4) 0.024(3) 0.003(3) 0.002(2) -0.001(3)
C9 0.020(3) 0.040(4) 0.027(3) 0.000(3) 0.003(3) -0.003(3)
C10 0.012(3) 0.050(5) 0.027(3) -0.003(3) -0.002(2) -0.002(3)
C11 0.016(3) 0.061(5) 0.023(3) 0.008(3) -0.007(3) 0.007(3)
C12 0.018(3) 0.028(4) 0.029(3) 0.002(3) 0.002(3) 0.000(3)
C13 0.016(3) 0.029(4) 0.023(3) -0.001(3) -0.004(2) 0.000(3)
C14 0.024(3) 0.024(4) 0.033(4) -0.003(3) 0.002(3) -0.001(3)
C15 0.030(4) 0.037(4) 0.049(5) 0.000(3) -0.002(3) 0.000(3)
C16 0.029(4) 0.028(4) 0.043(4) 0.011(3) -0.003(3) -0.004(3)
C17 0.031(4) 0.046(5) 0.029(4) 0.003(3) 0.007(3) -0.007(3)
C18 0.029(4) 0.033(4) 0.028(4) 0.000(3) 0.004(3) 0.001(3)
C19 0.013(3) 0.025(3) 0.018(3) 0.002(2) 0.001(2) -0.005(2)
C20 0.011(3) 0.026(3) 0.021(3) 0.002(2) 0.002(2) 0.003(2)
C21 0.012(3) 0.026(3) 0.018(3) 0.000(2) 0.000(2) -0.006(2)
C22 0.019(3) 0.027(4) 0.021(3) -0.006(3) 0.008(2) -0.006(3)
C23 0.018(3) 0.023(3) 0.033(4) 0.005(3) 0.007(3) 0.005(3)
C24 0.017(3) 0.025(3) 0.021(3) 0.004(3) 0.002(2) 0.000(3)
C25 0.016(3) 0.023(3) 0.020(3) 0.001(2) 0.003(2) 0.000(2)
C26 0.019(3) 0.041(4) 0.024(3) 0.005(3) 0.003(3) 0.006(3)
C27 0.019(3) 0.040(4) 0.029(4) 0.005(3) 0.000(3) 0.011(3)
C28 0.015(3) 0.051(5) 0.022(3) -0.005(3) 0.003(2) 0.000(3)
C29 0.019(3) 0.036(4) 0.030(4) -0.004(3) 0.008(3) -0.001(3)
C30 0.015(3) 0.039(4) 0.020(3) -0.001(3) 0.000(2) 0.004(3)
C31 0.014(3) 0.025(3) 0.025(3) -0.002(3) -0.006(2) 0.002(2)
C32 0.021(3) 0.035(4) 0.035(4) -0.006(3) -0.002(3) 0.002(3)
C33 0.028(4) 0.015(3) 0.046(4) -0.002(3) -0.009(3) 0.000(3)
C34 0.029(4) 0.037(4) 0.030(4) 0.003(3) -0.010(3) -0.007(3)
C35 0.026(4) 0.038(4) 0.029(4) 0.002(3) -0.002(3) -0.001(3)
C36 0.022(3) 0.026(3) 0.022(3) -0.001(3) -0.003(3) 0.003(3)
C37 0.032(4) 0.029(4) 0.037(4) 0.008(3) -0.002(3) -0.003(3)
C38 0.023(3) 0.043(4) 0.024(3) 0.000(3) 0.006(3) -0.008(3)
C39 0.019(3) 0.046(4) 0.024(3) 0.003(3) 0.001(3) -0.014(3)
C40 0.016(3) 0.077(6) 0.029(4) 0.011(4) -0.003(3) -0.010(3)
C41 0.032(4) 0.047(5) 0.029(4) 0.001(3) 0.011(3) -0.008(3)
C42 0.039(4) 0.027(4) 0.042(4) 0.000(3) 0.007(3) -0.010(3)

loop_
_atom_type_symbol
_atom_type_description
_atom_type_scat_dispersion_real
_atom_type_scat_dispersion_imag
_atom_type_scat_source
C C 0.0033 0.0016 'International Tables Vol C Tables 4.2.6.8 and 6.1.1.4'
H H 0.0000 0.0000 'International Tables Vol C Tables 4.2.6.8 and 6.1.1.4'
F F 0.0171 0.0103 'International Tables Vol C Tables 4.2.6.8 and 6.1.1.4'
P P 0.1023 0.0942 'International Tables Vol C Tables 4.2.6.8 and 6.1.1.4'
Pd Pd -0.9988 1.0072 'International Tables Vol C Tables 4.2.6.8 and 6.1.1.4'

loop_
_exptl_crystal_face_index_h
_exptl_crystal_face_index_k
_exptl_crystal_face_index_l
_exptl_crystal_face_perp_dist
0.00 0.00 -1.00 0.0070
0.00 1.00 0.00 0.0350
0.00 -1.00 0.00 0.0180
-2.00 0.00 -1.00 0.1000
2.00 0.00 1.00 0.1460
0.00 2.00 1.00 0.0380
0.00 0.00 1.00 0.0390

loop_
_geom_angle_atom_site_label_1
_geom_angle_atom_site_label_2
_geom_angle_atom_site_label_3
_geom_angle
C1 Pd1 C19 179.0(2)
C1 Pd1 P3 88.57(16)
C19 Pd1 P3 91.14(16)
C1 Pd1 P4 90.77(15)
C19 Pd1 P4 89.51(16)
P3 Pd1 P4 179.08(7)
C13 P1 C2 105.0(3)
C13 P1 C7 100.3(3)
C2 P1 C7 105.7(3)
C20 P2 C25 104.0(3)
C20 P2 C31 105.2(3)
C25 P2 C31 100.6(3)
C39 P3 C38 102.3(3)
C39 P3 C37 102.0(3)
C38 P3 C37 103.3(3)
C39 P3 Pd1 115.9(2)
C38 P3 Pd1 117.5(2)
C37 P3 Pd1 113.8(2)
C41 P4 C42 103.1(3)
C41 P4 C40 102.0(3)
C42 P4 C40 102.2(4)
C41 P4 Pd1 118.1(2)
C42 P4 Pd1 114.9(2)
C40 P4 Pd1 114.4(2)
C6 C1 C2 116.2(5)
C6 C1 Pd1 118.1(4)
C2 C1 Pd1 125.7(4)
C3 C2 C1 119.2(5)
C3 C2 P1 125.9(4)
C1 C2 P1 114.8(4)
F1 C3 C4 115.9(5)
F1 C3 C2 121.7(5)
C4 C3 C2 122.3(5)
F2 C4 C3 120.6(5)
F2 C4 C5 120.3(5)
C3 C4 C5 119.1(5)
F3 C5 C6 121.8(5)
F3 C5 C4 119.3(5)
C6 C5 C4 118.8(5)
F4 C6 C5 116.3(5)
F4 C6 C1 119.4(5)
C5 C6 C1 124.4(5)
C8 C7 C12 118.5(6)
C8 C7 P1 121.7(5)
C12 C7 P1 119.4(5)
C9 C8 C7 120.6(6)
C9 C8 H8 119.7
C7 C8 H8 119.7
C8 C9 C10 120.2(7)
C8 C9 H9 119.9
C10 C9 H9 119.9
C11 C10 C9 120.0(6)
C11 C10 H10 120.0
C9 C10 H10 120.0
C10 C11 C12 120.3(6)
C10 C11 H11 119.9
C12 C11 H11 119.9
C11 C12 C7 120.6(6)
C11 C12 H12 119.7
C7 C12 H12 119.7
C14 C13 C18 118.7(6)
C14 C13 P1 115.7(5)
C18 C13 P1 125.4(5)
C13 C14 C15 120.8(6)
C13 C14 H14 119.6
C15 C14 H14 119.6
C16 C15 C14 120.3(7)
C16 C15 H15 119.9
C14 C15 H15 119.9
C15 C16 C17 119.5(7)
C15 C16 H16 120.2
C17 C16 H16 120.2
C16 C17 C18 120.7(6)
C16 C17 H17 119.7
C18 C17 H17 119.7
C17 C18 C13 120.0(6)
C17 C18 H18 120.0
C13 C18 H18 120.0
C24 C19 C20 115.8(5)
C24 C19 Pd1 119.0(4)
C20 C19 Pd1 125.2(4)
C21 C20 C19 120.1(5)
C21 C20 P2 124.3(4)
C19 C20 P2 115.7(4)
F5 C21 C22 116.3(5)
F5 C21 C20 122.3(5)
C22 C21 C20 121.4(5)
F6 C22 C21 120.9(5)
F6 C22 C23 119.8(6)
C21 C22 C23 119.3(5)
C24 C23 F7 121.3(6)
C24 C23 C22 119.3(6)
F7 C23 C22 119.4(5)
C23 C24 F8 116.6(5)
C23 C24 C19 124.1(5)
F8 C24 C19 119.3(5)
C30 C25 C26 118.1(6)
C30 C25 P2 121.6(5)
C26 C25 P2 119.7(5)
C27 C26 C25 120.3(7)
C27 C26 H26 119.8
C25 C26 H26 119.8
C26 C27 C28 120.4(6)
C26 C27 H27 119.8
C28 C27 H27 119.8
C29 C28 C27 119.6(6)
C29 C28 H28 120.2
C27 C28 H28 120.2
C28 C29 C30 119.9(7)
C28 C29 H29 120.0
C30 C29 H29 120.0
C25 C30 C29 121.6(6)
C25 C30 H30 119.2
C29 C30 H30 119.2
C32 C31 C36 118.0(6)
C32 C31 P2 115.8(5)
C36 C31 P2 126.2(5)
C33 C32 C31 121.4(6)
C33 C32 H32 119.3
C31 C32 H32 119.3
C34 C33 C32 119.4(6)
C34 C33 H33 120.3
C32 C33 H33 120.3
C35 C34 C33 120.0(6)
C35 C34 H34 120.0
C33 C34 H34 120.0
C34 C35 C36 120.5(6)
C34 C35 H35 119.7
C36 C35 H35 119.7
C35 C36 C31 120.7(6)
C35 C36 H36 119.6
C31 C36 H36 119.6
P3 C37 H37A 109.5
P3 C37 H37B 109.5
H37A C37 H37B 109.5
P3 C37 H37C 109.5
H37A C37 H37C 109.5
H37B C37 H37C 109.5
P3 C38 H38A 109.5
P3 C38 H38B 109.5
H38A C38 H38B 109.5
P3 C38 H38C 109.5
H38A C38 H38C 109.5
H38B C38 H38C 109.5
P3 C39 H39A 109.5
P3 C39 H39B 109.5
H39A C39 H39B 109.5
P3 C39 H39C 109.5
H39A C39 H39C 109.5
H39B C39 H39C 109.5
P4 C40 H40A 109.5
P4 C40 H40B 109.5
H40A C40 H40B 109.5
P4 C40 H40C 109.5
H40A C40 H40C 109.5
H40B C40 H40C 109.5
P4 C41 H41A 109.5
P4 C41 H41B 109.5
H41A C41 H41B 109.5
P4 C41 H41C 109.5
H41A C41 H41C 109.5
H41B C41 H41C 109.5
P4 C42 H42A 109.5
P4 C42 H42B 109.5
H42A C42 H42B 109.5
P4 C42 H42C 109.5
H42A C42 H42C 109.5
H42B C42 H42C 109.5

loop_
_geom_bond_atom_site_label_1
_geom_bond_atom_site_label_2
_geom_bond_distance
Pd1 C1 2.060(6)
Pd1 C19 2.068(6)
Pd1 P3 2.3030(16)
Pd1 P4 2.3075(16)
P1 C13 1.835(6)
P1 C2 1.841(6)
P1 C7 1.843(6)
P2 C20 1.836(6)
P2 C25 1.836(6)
P2 C31 1.841(6)
P3 C39 1.807(6)
P3 C38 1.811(6)
P3 C37 1.815(7)
P4 C41 1.805(7)
P4 C42 1.806(7)
P4 C40 1.808(6)
F1 C3 1.350(6)
F2 C4 1.343(7)
F3 C5 1.340(7)
F4 C6 1.363(7)
F5 C21 1.348(6)
F6 C22 1.353(7)
F7 C23 1.369(7)
F8 C24 1.368(7)
C1 C6 1.388(8)
C1 C2 1.420(8)
C2 C3 1.395(8)
C3 C4 1.376(8)
C4 C5 1.381(8)
C5 C6 1.375(8)
C7 C8 1.392(9)
C7 C12 1.399(8)
C8 C9 1.380(9)
C8 H8 0.9500
C9 C10 1.390(9)
C9 H9 0.9500
C10 C11 1.369(10)
C10 H10 0.9500
C11 C12 1.386(9)
C11 H11 0.9500
C12 H12 0.9500
C13 C14 1.387(9)
C13 C18 1.392(9)
C14 C15 1.393(10)
C14 H14 0.9500
C15 C16 1.367(10)
C15 H15 0.9500
C16 C17 1.388(10)
C16 H16 0.9500
C17 C18 1.389(9)
C17 H17 0.9500
C18 H18 0.9500
C19 C24 1.385(8)
C19 C20 1.413(8)
C20 C21 1.389(8)
C21 C22 1.368(9)
C22 C23 1.375(9)
C23 C24 1.361(9)
C25 C30 1.384(9)
C25 C26 1.402(9)
C26 C27 1.390(9)
C26 H26 0.9500
C27 C28 1.390(10)
C27 H27 0.9500
C28 C29 1.375(9)
C28 H28 0.9500
C29 C30 1.389(9)
C29 H29 0.9500
C30 H30 0.9500
C31 C32 1.391(9)
C31 C36 1.394(8)
C32 C33 1.386(9)
C32 H32 0.9500
C33 C34 1.385(10)
C33 H33 0.9500
C34 C35 1.373(10)
C34 H34 0.9500
C35 C36 1.381(9)
C35 H35 0.9500
C36 H36 0.9500
C37 H37A 0.9800
C37 H37B 0.9800
C37 H37C 0.9800
C38 H38A 0.9800
C38 H38B 0.9800
C38 H38C 0.9800
C39 H39A 0.9800
C39 H39B 0.9800
C39 H39C 0.9800
C40 H40A 0.9800
C40 H40B 0.9800
C40 H40C 0.9800
C41 H41A 0.9800
C41 H41B 0.9800
C41 H41C 0.9800
C42 H42A 0.9800
C42 H42B 0.9800
C42 H42C 0.9800

loop_
_geom_torsion_atom_site_label_1
_geom_torsion_atom_site_label_2
_geom_torsion_atom_site_label_3
_geom_torsion_atom_site_label_4
_geom_torsion
C1 Pd1 P3 C39 -55.3(3)
C19 Pd1 P3 C39 125.7(3)
C1 Pd1 P3 C38 -176.6(3)
C19 Pd1 P3 C38 4.4(3)
C1 Pd1 P3 C37 62.5(3)
C19 Pd1 P3 C37 -116.5(3)
C1 Pd1 P4 C41 2.5(3)
C19 Pd1 P4 C41 -178.5(3)
C1 Pd1 P4 C42 124.5(3)
C19 Pd1 P4 C42 -56.4(3)
C1 Pd1 P4 C40 -117.6(3)
C19 Pd1 P4 C40 61.4(3)
P3 Pd1 C1 C6 -92.1(4)
P4 Pd1 C1 C6 87.2(4)
P3 Pd1 C1 C2 91.6(5)
P4 Pd1 C1 C2 -89.1(5)
C6 C1 C2 C3 0.7(8)
Pd1 C1 C2 C3 177.1(4)
C6 C1 C2 P1 178.7(4)
Pd1 C1 C2 P1 -4.9(6)
C13 P1 C2 C3 -74.3(6)
C7 P1 C2 C3 31.3(6)
C13 P1 C2 C1 107.8(4)
C7 P1 C2 C1 -146.6(4)
C1 C2 C3 F1 -177.7(5)
P1 C2 C3 F1 4.6(8)
C1 C2 C3 C4 -0.5(9)
P1 C2 C3 C4 -178.2(5)
F1 C3 C4 F2 -2.1(8)
C2 C3 C4 F2 -179.4(5)
F1 C3 C4 C5 177.6(5)
C2 C3 C4 C5 0.3(9)
F2 C4 C5 F3 0.5(9)
C3 C4 C5 F3 -179.2(5)
F2 C4 C5 C6 179.3(5)
C3 C4 C5 C6 -0.3(9)
F3 C5 C6 F4 1.3(9)
C4 C5 C6 F4 -177.6(5)
F3 C5 C6 C1 179.5(5)
C4 C5 C6 C1 0.7(9)
C2 C1 C6 F4 177.3(5)
Pd1 C1 C6 F4 0.7(7)
C2 C1 C6 C5 -0.8(9)
Pd1 C1 C6 C5 -177.5(5)
C13 P1 C7 C8 150.3(5)
C2 P1 C7 C8 41.3(5)
C13 P1 C7 C12 -37.4(5)
C2 P1 C7 C12 -146.3(5)
C12 C7 C8 C9 -0.2(9)
P1 C7 C8 C9 172.3(5)
C7 C8 C9 C10 -1.1(9)
C8 C9 C10 C11 1.6(10)
C9 C10 C11 C12 -0.8(10)
C10 C11 C12 C7 -0.5(10)
C8 C7 C12 C11 1.0(9)
P1 C7 C12 C11 -171.6(5)
C2 P1 C13 C14 -146.8(5)
C7 P1 C13 C14 103.7(5)
C2 P1 C13 C18 37.6(6)
C7 P1 C13 C18 -71.9(6)
C18 C13 C14 C15 0.9(9)
P1 C13 C14 C15 -175.0(5)
C13 C14 C15 C16 0.0(10)
C14 C15 C16 C17 -1.4(11)
C15 C16 C17 C18 1.9(11)
C16 C17 C18 C13 -1.1(10)
C14 C13 C18 C17 -0.3(10)
P1 C13 C18 C17 175.2(5)
P3 Pd1 C19 C24 -89.5(4)
P4 Pd1 C19 C24 91.2(4)
P3 Pd1 C19 C20 87.7(5)
P4 Pd1 C19 C20 -91.7(5)
C24 C19 C20 C21 0.7(8)
Pd1 C19 C20 C21 -176.6(4)
C24 C19 C20 P2 -178.9(4)
Pd1 C19 C20 P2 3.8(7)
C25 P2 C20 C21 -34.9(6)
C31 P2 C20 C21 70.4(6)
C25 P2 C20 C19 144.6(4)
C31 P2 C20 C19 -110.0(5)
C19 C20 C21 F5 178.4(5)
P2 C20 C21 F5 -2.1(8)
C19 C20 C21 C22 -0.9(9)
P2 C20 C21 C22 178.7(5)
F5 C21 C22 F6 0.2(8)
C20 C21 C22 F6 179.5(5)
F5 C21 C22 C23 -178.9(5)
C20 C21 C22 C23 0.4(9)
F6 C22 C23 C24 -178.9(5)
C21 C22 C23 C24 0.3(9)
F6 C22 C23 F7 0.0(9)
C21 C22 C23 F7 179.2(5)
F7 C23 C24 F8 -0.3(9)
C22 C23 C24 F8 178.6(5)
F7 C23 C24 C19 -179.3(5)
C22 C23 C24 C19 -0.4(9)
C20 C19 C24 C23 -0.1(9)
Pd1 C19 C24 C23 177.3(5)
C20 C19 C24 F8 -179.1(5)
Pd1 C19 C24 F8 -1.6(7)
C20 P2 C25 C30 -41.5(5)
C31 P2 C25 C30 -150.3(5)
C20 P2 C25 C26 147.4(5)
C31 P2 C25 C26 38.6(5)
C30 C25 C26 C27 0.3(9)
P2 C25 C26 C27 171.7(5)
C25 C26 C27 C28 -0.7(9)
C26 C27 C28 C29 1.0(9)
C27 C28 C29 C30 -0.9(9)
C26 C25 C30 C29 -0.2(9)
P2 C25 C30 C29 -171.4(5)
C28 C29 C30 C25 0.5(9)
C20 P2 C31 C32 157.3(5)
C25 P2 C31 C32 -94.8(5)
C20 P2 C31 C36 -23.9(6)
C25 P2 C31 C36 83.9(6)
C36 C31 C32 C33 -0.8(9)
P2 C31 C32 C33 178.1(5)
C31 C32 C33 C34 0.6(10)
C32 C33 C34 C35 -0.3(10)
C33 C34 C35 C36 0.1(10)
C34 C35 C36 C31 -0.2(10)
C32 C31 C36 C35 0.6(9)
P2 C31 C36 C35 -178.2(5)
